data_2102305
loop_
_publ_author_name
'Parkin, Andrew'
'Oswald, Iain D. H.'
'Parsons, Simon'

_publ_section_title
;
 Structures of piperazine, piperidine and morpholine
;
_journal_issue 2
_journal_name_full 'Acta Crystallographica Section B'
_journal_page_first 219
_journal_page_last 227
_journal_paper_doi 10.1107/S0108768104003672
_journal_volume 60
_journal_year 2004
_chemical_formula_moiety ' C5 H11 N1 '
_chemical_formula_sum 'C5 H11 N'
_chemical_formula_weight 85.15
_chemical_name_systematic
;
?
;
_space_group_IT_number 14
_symmetry_cell_setting monoclinic
_symmetry_space_group_name_Hall '-P 2ybc'
_symmetry_space_group_name_H-M 'P 1 21/c 1'
_atom_sites_solution_hydrogens geom
_atom_sites_solution_primary direct
_audit_creation_method CRYSTALS_ver_12-03-99
_cell_angle_alpha 90
_cell_angle_beta 96.8000(10)
_cell_angle_gamma 90
_cell_formula_units_Z 4
_cell_length_a 8.6989(7)
_cell_length_b 5.2642(4)
_cell_length_c 12.0097(10)
_cell_measurement_reflns_used 2867
_cell_measurement_temperature 150
_cell_measurement_theta_max 29
_cell_measurement_theta_min 2
_cell_volume 546.09(8)
_computing_cell_refinement
;
 SAINT (Bruker-AXS, 2002)
;
_computing_data_collection
;
 SMART (Bruker-AXS, 2002)
;
_computing_data_reduction
;
 SAINT (Bruker-AXS, 2002)
;
_computing_molecular_graphics
;
 CAMERON (Watkin et al 1993)
;
_computing_publication_material
;
 CRYSTALS (Watkin et al 2003)
;
_computing_structure_refinement
;
 CRYSTALS (Watkin et al 2003)
;
_computing_structure_solution
;
 SHELXTL (Sheldrick, 1997a)
;
_diffrn_ambient_temperature 150
_diffrn_measured_fraction_theta_full 0.996
_diffrn_measured_fraction_theta_max 0.941
_diffrn_measurement_device_type
;
Bruker SMART
;
_diffrn_measurement_method \w
_diffrn_radiation_monochromator graphite
_diffrn_radiation_type 'Mo K\a'
_diffrn_radiation_wavelength 0.71073
_diffrn_reflns_av_R_equivalents 0.0317
_diffrn_reflns_limit_h_max 11
_diffrn_reflns_limit_h_min -11
_diffrn_reflns_limit_k_max 7
_diffrn_reflns_limit_k_min -6
_diffrn_reflns_limit_l_max 15
_diffrn_reflns_limit_l_min -15
_diffrn_reflns_number 4925
_diffrn_reflns_theta_full 27.593
_diffrn_reflns_theta_max 28.743
_diffrn_reflns_theta_min 2.358
_diffrn_standards_decay_% 0.00
_diffrn_standards_interval_count 0
_diffrn_standards_interval_time 0
_diffrn_standards_number 0
_exptl_absorpt_coefficient_mu 0.062
_exptl_absorpt_correction_T_max 1.000
_exptl_absorpt_correction_T_min 0.924
_exptl_absorpt_correction_type multi-scan
_exptl_absorpt_process_details
;
 SADABS (Siemens, 1996)
;
_exptl_crystal_colour ' colourless '
_exptl_crystal_density_diffrn 1.036
_exptl_crystal_description ' cylinder '
_exptl_crystal_F_000 192.000
_exptl_crystal_size_max 1.00
_exptl_crystal_size_mid 0.30
_exptl_crystal_size_min 0.30
_refine_diff_density_max 0.23
_refine_diff_density_min -0.13
_refine_ls_extinction_method None
_refine_ls_goodness_of_fit_ref 1.0187
_refine_ls_hydrogen_treatment mixed
_refine_ls_matrix_type full
_refine_ls_number_parameters 59
_refine_ls_number_reflns 1319
_refine_ls_R_factor_all 0.0465
_refine_ls_R_factor_gt 0.0415
_refine_ls_shift/su_max 0.000315
_refine_ls_structure_factor_coef Fsqd
_refine_ls_weighting_details
;
w = 1/[sigma^2^(F~o~^2^) + (0.06P)^2^ + 0.08P],
where P=1/2max(F^2^~o~,0) +2/3F~c~^2^
;
_refine_ls_weighting_scheme calc
_refine_ls_wR_factor_all 0.1195
_refine_ls_wR_factor_gt 0.1171
_refine_ls_wR_factor_ref 0.1195
_reflns_number_gt 1145
_reflns_number_total 1319
_reflns_threshold_expression I>2.00u(I)
_cod_data_source_file av5005.cif
_cod_data_source_block c5h11n
_cod_depositor_comments
;
The following automatic conversions were performed:
'_symmetry_cell_setting' value 'Monoclinic' changed to 'monoclinic'
according to '/home/saulius/struct/CIF-dictionaries/cif_core.dic'
dictionary named 'cif_core.dic' version 2.4.1 from 2010-06-29.

Automatic conversion script
Id: cif_fix_enum 1527 2010-12-29 10:47:43Z saulius 

The following automatic conversions were performed:

'_symmetry_cell_setting' value 'Monoclinic' changed to 'monoclinic'
according to /home/saulius/struct/CIF-dictionaries/cif_core.dic
dictionary named 'cif_core.dic' version 2.4.1 from 2010-06-29.

Automatic conversion script
Id: cif_fix_values 1715 2011-07-08 13:25:40Z adriana 
;
_cod_original_sg_symbol_H-M P21/c
_cod_original_formula_sum ' C5 H11 N1 '
_cod_database_code 2102305

loop_
_symmetry_equiv_pos_as_xyz
x,y,z
-x,-y,-z
-x,y+1/2,-z+1/2
x,-y+1/2,z+1/2

loop_
_atom_site_label
_atom_site_fract_x
_atom_site_fract_y
_atom_site_fract_z
_atom_site_U_iso_or_equiv
_atom_site_adp_type
_atom_site_occupancy
_atom_site_type_symbol
N1 0.59991(8) 0.12764(14) 0.27879(7) 0.0283 Uani 1.0000 N
C2 0.73100(10) 0.08967(18) 0.21494(7) 0.0312 Uani 1.0000 C
C3 0.81380(10) -0.15657(18) 0.25104(8) 0.0324 Uani 1.0000 C
C4 0.86610(10) -0.15480(18) 0.37626(8) 0.0332 Uani 1.0000 C
C5 0.73012(11) -0.09627(19) 0.44112(7) 0.0343 Uani 1.0000 C
C6 0.65162(11) 0.14850(18) 0.39861(8) 0.0317 Uani 1.0000 C
H1 0.5550(13) 0.265(3) 0.2574(9) 0.037(3) Uiso 1.0000 H
H21 0.8033 0.2321 0.2287 0.0375 Uiso 1.0000 H
H22 0.6935 0.0811 0.1348 0.0375 Uiso 1.0000 H
H31 0.9044 -0.1759 0.2105 0.0392 Uiso 1.0000 H
H32 0.7430 -0.2995 0.2332 0.0392 Uiso 1.0000 H
H41 0.9461 -0.0248 0.3930 0.0394 Uiso 1.0000 H
H42 0.9087 -0.3218 0.3990 0.0394 Uiso 1.0000 H
H51 0.7677 -0.0780 0.5209 0.0412 Uiso 1.0000 H
H52 0.6553 -0.2360 0.4311 0.0412 Uiso 1.0000 H
H61 0.7251 0.2896 0.4115 0.0386 Uiso 1.0000 H
H62 0.5621 0.1805 0.4391 0.0386 Uiso 1.0000 H

loop_
_atom_site_aniso_label
_atom_site_aniso_U_11
_atom_site_aniso_U_22
_atom_site_aniso_U_33
_atom_site_aniso_U_12
_atom_site_aniso_U_13
_atom_site_aniso_U_23
N1 0.0226(4) 0.0257(4) 0.0361(4) 0.0028(3) 0.0015(3) 0.0018(3)
C2 0.0306(4) 0.0360(5) 0.0272(4) 0.0012(3) 0.0040(3) 0.0032(3)
C3 0.0286(4) 0.0338(5) 0.0355(5) 0.0047(3) 0.0074(3) -0.0046(3)
C4 0.0259(5) 0.0339(5) 0.0388(5) 0.0039(3) -0.0006(3) 0.0056(4)
C5 0.0367(5) 0.0381(5) 0.0283(4) -0.0005(4) 0.0048(4) 0.0048(4)
C6 0.0332(5) 0.0299(5) 0.0336(5) -0.0004(3) 0.0097(3) -0.0050(3)

loop_
_atom_type_symbol
_atom_type_scat_dispersion_real
_atom_type_scat_dispersion_imag
_atom_type_scat_source
'C   ' 0.0033 0.0016 International_Tables_Vol_IV_Table_2.2B
'H   ' 0.0000 0.0000 International_Tables_Vol_IV_Table_2.2B
'N   ' 0.0061 0.0033 International_Tables_Vol_IV_Table_2.2B

loop_
_geom_angle_atom_site_label_1
_geom_angle_atom_site_label_2
_geom_angle_atom_site_label_3
_geom_angle
_geom_angle_publ_flag
C2 N1 C6 111.04(7) yes
C2 N1 H1 108.5(8) no
C6 N1 H1 108.2(8) no
N1 C2 C3 109.84(7) yes
N1 C2 H21 109.372 no
C3 C2 H21 109.374 no
N1 C2 H22 109.383 no
C3 C2 H22 109.387 no
H21 C2 H22 109.467 no
C2 C3 C4 110.70(7) yes
C2 C3 H31 109.165 no
C4 C3 H31 109.171 no
C2 C3 H32 109.161 no
C4 C3 H32 109.171 no
H31 C3 H32 109.460 no
C3 C4 C5 110.34(7) yes
C3 C4 H41 109.258 no
C5 C4 H41 109.251 no
C3 C4 H42 109.256 no
C5 C4 H42 109.251 no
H41 C4 H42 109.467 no
C4 C5 C6 110.21(7) yes
C4 C5 H51 109.289 no
C6 C5 H51 109.295 no
C4 C5 H52 109.282 no
C6 C5 H52 109.285 no
H51 C5 H52 109.465 no
N1 C6 C5 109.96(7) yes
N1 C6 H61 109.359 no
C5 C6 H61 109.350 no
N1 C6 H62 109.351 no
C5 C6 H62 109.347 no
H61 C6 H62 109.459 no

loop_
_geom_bond_atom_site_label_1
_geom_bond_atom_site_label_2
_geom_bond_distance
_geom_bond_publ_flag
N1 C2 1.4613(11) yes
N1 C6 1.4602(11) yes
N1 H1 0.849(13) no
C2 C3 1.5207(13) yes
C2 H21 0.980 no
C2 H22 0.980 no
C3 C4 1.5189(12) yes
C3 H31 0.980 no
C3 H32 0.980 no
C4 C5 1.5230(12) yes
C4 H41 0.980 no
C4 H42 0.980 no
C5 C6 1.5181(13) yes
C5 H51 0.980 no
C5 H52 0.980 no
C6 H61 0.980 no
C6 H62 0.980 no

loop_
_cod_related_entry_id
_cod_related_entry_database
_cod_related_entry_code
1 ChemSpider 7791
